data_7155897
loop_
_publ_author_name
'Mehr, S. Hessam M.'
'Oshima, Hiroya'
'Carta, Veronica'
'Patrick, Brian O.'
'White, Nicholas G.'
'MacLachlan, Mark J.'

_publ_section_title
;
 Tuning the tautomeric behavior of tris(salicylaldimines)
;
_journal_name_full 'Org. Biomol. Chem.'
_journal_paper_doi 10.1039/C7OB02058A
_journal_year 2017
_chemical_formula_moiety 'C24 H36 N6 O6, 2(C3 H8 O)'
_chemical_formula_sum 'C30 H52 N6 O8'
_chemical_formula_weight 624.77
_space_group_crystal_system monoclinic
_space_group_IT_number 14
_space_group_name_Hall '-P 2ybc'
_space_group_name_H-M_alt 'P 1 21/c 1'
_symmetry_space_group_name_Hall '-P 2ybc'
_symmetry_space_group_name_H-M 'P 1 21/c 1'
_atom_sites_solution_hydrogens mixed
_atom_sites_solution_primary dual
_audit_creation_date 2016-09-12
_audit_creation_method
;
Olex2 1.2
(compiled 2016.09.09 svn.r3337 for OlexSys, GUI svn.r5227)
;
_audit_update_record
;
2017-08-16 deposited with the CCDC.
2017-09-19 downloaded from the CCDC.
;
_cell_angle_alpha 90
_cell_angle_beta 98.67(3)
_cell_angle_gamma 90
_cell_formula_units_Z 4
_cell_length_a 13.462(3)
_cell_length_b 18.842(4)
_cell_length_c 13.504(3)
_cell_measurement_reflns_used 21042
_cell_measurement_temperature 173(2)
_cell_measurement_theta_max 24.996
_cell_measurement_theta_min 1.478
_cell_volume 3386.2(13)
_computing_cell_refinement 'XDS (Kabsch (2010)'
_computing_data_collection 'MxDC, (Fodje, 2012)'
_computing_data_reduction 'XDS (Kabsch (2010)'
_computing_molecular_graphics 'Olex2 (Dolomanov et al., 2009)'
_computing_publication_material 'Olex2 (Dolomanov et al., 2009)'
_computing_structure_refinement 'XL (Sheldrick, 2008)'
_computing_structure_solution 'XT (Sheldrick, 2015)'
_diffrn_ambient_temperature 173(2)
_diffrn_detector 'Rayonix MX300HE CCD area detector'
_diffrn_detector_type 'CCD area detector'
_diffrn_measured_fraction_theta_full 1.000
_diffrn_measured_fraction_theta_max 0.808
_diffrn_measurement_device 'MAR300 CCD'
_diffrn_measurement_device_type 'MAR300 CCD'
_diffrn_measurement_method '\k and \w scans'
_diffrn_radiation_monochromator graphite
_diffrn_radiation_probe x-ray
_diffrn_radiation_type synchrotron
_diffrn_radiation_wavelength 0.68879
_diffrn_reflns_av_R_equivalents 0.0548
_diffrn_reflns_av_unetI/netI 0.0400
_diffrn_reflns_Laue_measured_fraction_full 1.000
_diffrn_reflns_Laue_measured_fraction_max 0.808
_diffrn_reflns_limit_h_max 17
_diffrn_reflns_limit_h_min -17
_diffrn_reflns_limit_k_max 26
_diffrn_reflns_limit_k_min -26
_diffrn_reflns_limit_l_max 19
_diffrn_reflns_limit_l_min -19
_diffrn_reflns_number 49682
_diffrn_reflns_point_group_measured_fraction_full 1.000
_diffrn_reflns_point_group_measured_fraction_max 0.808
_diffrn_reflns_theta_full 26.000
_diffrn_reflns_theta_max 30.783
_diffrn_reflns_theta_min 1.483
_diffrn_source synchrotron
_diffrn_standards_number 0
_exptl_absorpt_coefficient_mu 0.084
_exptl_absorpt_correction_T_max 0.9997
_exptl_absorpt_correction_T_min 0.689
_exptl_absorpt_correction_type multi-scan
_exptl_absorpt_process_details
;
SADABS-2008/1 (Bruker,2008) was used for absorption correction.
wR2(int) was 0.0719 before and 0.0665 after correction.
The Ratio of minimum to maximum transmission is 0.6896.
The \l/2 correction factor is 0.0000.
;
_exptl_crystal_colour Colourless
_exptl_crystal_density_diffrn 1.226
_exptl_crystal_density_method 'not measured'
_exptl_crystal_description needle
_exptl_crystal_F_000 1352
_exptl_crystal_size_max 0.03
_exptl_crystal_size_mid 0.004
_exptl_crystal_size_min 0.004
_refine_diff_density_max 0.484
_refine_diff_density_min -0.252
_refine_diff_density_rms 0.052
_refine_ls_extinction_coef 0.0248(13)
_refine_ls_extinction_expression Fc^*^=kFc[1+0.001xFc^2^\l^3^/sin(2\q)]^-1/4^
_refine_ls_extinction_method 'SHELXL-2014/7 (Sheldrick 2014)'
_refine_ls_goodness_of_fit_ref 1.027
_refine_ls_hydrogen_treatment mixed
_refine_ls_matrix_type full
_refine_ls_number_parameters 451
_refine_ls_number_reflns 9383
_refine_ls_number_restraints 0
_refine_ls_restrained_S_all 1.027
_refine_ls_R_factor_all 0.0696
_refine_ls_R_factor_gt 0.0492
_refine_ls_shift/su_max 0.001
_refine_ls_shift/su_mean 0.000
_refine_ls_structure_factor_coef Fsqd
_refine_ls_weighting_details 'w=1/[\s^2^(Fo^2^)+(0.0683P)^2^+0.9740P] where P=(Fo^2^+2Fc^2^)/3'
_refine_ls_weighting_scheme calc
_refine_ls_wR_factor_gt 0.1236
_refine_ls_wR_factor_ref 0.1344
_reflns_Friedel_coverage 0.000
_reflns_number_gt 7042
_reflns_number_total 9383
_reflns_threshold_expression 'I > 2\s(I)'
_cod_data_source_file c7ob02058a15.cif
_cod_data_source_block Compound6
_cod_original_cell_volume 3386.1(12)
_cod_database_code 7155897
_shelx_space_group_comment
;
The symmetry employed for this shelxl refinement is uniquely defined
by the following loop, which should always be used as a source of
symmetry information in preference to the above space-group names.
They are only intended as comments.
;
_olex2_refinement_description
;
1. Fixed Uiso
 At 1.2 times of:
  All C(H) groups
 At 1.5 times of:
  All H(H) groups, All C(H,H,H) groups
2. Others
 Sof(H5)=Sof(H1A)=1-FVAR(1)
 Sof(H1)=Sof(H3)=FVAR(1)
3.a Ternary CH refined with riding coordinates:
 C28(H28), C25(H25)
3.b Aromatic/amide H refined with riding coordinates:
 C7(H7), C13(H13), C19(H19)
3.c Idealised Me refined as rotating group:
 C10(H10A,H10B,H10C), C11(H11A,H11B,H11C), C12(H12A,H12B,H12C), C16(H16A,H16B,
 H16C), C17(H17A,H17B,H17C), C18(H18A,H18B,H18C), C22(H22A,H22B,H22C), C23(H23A,
 H23B,H23C), C24(H24A,H24B,H24C), C29(H29A,H29B,H29C), C30(H30A,H30B,H30C),
 C26(H26A,H26B,H26C), C27(H27A,H27B,H27C)
;

loop_
_space_group_symop_operation_xyz
'x, y, z'
'-x, y+1/2, -z+1/2'
'-x, -y, -z'
'x, -y-1/2, z-1/2'

loop_
_atom_site_label
_atom_site_type_symbol
_atom_site_fract_x
_atom_site_fract_y
_atom_site_fract_z
_atom_site_U_iso_or_equiv
_atom_site_adp_type
_atom_site_occupancy
_atom_site_site_symmetry_order
_atom_site_calc_flag
_atom_site_refinement_flags_posn
_atom_site_refinement_flags_occupancy
_atom_site_disorder_assembly
_atom_site_disorder_group
O1 O 0.66906(7) 0.37845(6) 0.67029(8) 0.0238(2) Uani 1 1 d . . . .
H1 H 0.6630(17) 0.3393(15) 0.6455(18) 0.019(6) Uiso 0.74(3) 1 d . P A 1
H5 H 0.609(6) 0.603(4) 0.755(5) 0.029 Uiso 0.26(3) 1 d R P A 2
O2 O 0.34019(7) 0.38323(5) 0.48993(7) 0.0235(2) Uani 1 1 d . . . .
H2 H 0.2916(17) 0.4157(12) 0.4769(17) 0.049(6) Uiso 1 1 d . . . .
O3 O 0.47363(7) 0.58786(5) 0.67010(7) 0.0233(2) Uani 1 1 d . . . .
H3 H 0.5290(16) 0.6008(10) 0.7054(15) 0.010(5) Uiso 0.74(3) 1 d . P A 1
O4 O 0.76231(7) 0.19622(5) 0.58606(8) 0.0260(2) Uani 1 1 d . . . .
O5 O 0.11494(7) 0.45397(5) 0.32657(8) 0.0275(2) Uani 1 1 d . . . .
O6 O 0.68957(8) 0.67503(7) 0.91404(9) 0.0377(3) Uani 1 1 d . . . .
N1 N 0.59318(9) 0.27146(6) 0.56776(9) 0.0216(2) Uani 1 1 d . . . .
H1A H 0.641(7) 0.296(5) 0.615(7) 0.05(3) Uiso 0.26(3) 1 d . P A 2
N2 N 0.59460(9) 0.20112(6) 0.53905(9) 0.0224(2) Uani 1 1 d . . . .
N3 N 0.24490(8) 0.50013(6) 0.48050(8) 0.0211(2) Uani 1 1 d . . . .
N4 N 0.16479(8) 0.54123(6) 0.43864(9) 0.0216(2) Uani 1 1 d . . . .
N5 N 0.65965(9) 0.58043(7) 0.76159(9) 0.0235(2) Uani 1 1 d . . . .
N6 N 0.75364(9) 0.60682(7) 0.80234(9) 0.0255(2) Uani 1 1 d . . . .
C1 C 0.57434(9) 0.48296(7) 0.67299(9) 0.0199(2) Uani 1 1 d . . . .
C2 C 0.58195(9) 0.41229(7) 0.64086(9) 0.0197(2) Uani 1 1 d . . . .
C3 C 0.50257(9) 0.37812(7) 0.57996(9) 0.0195(2) Uani 1 1 d . . . .
C4 C 0.41366(9) 0.41692(7) 0.54988(9) 0.0192(2) Uani 1 1 d . . . .
C5 C 0.40317(9) 0.48798(7) 0.58026(9) 0.0190(2) Uani 1 1 d . . . .
C6 C 0.48414(9) 0.51991(7) 0.64273(9) 0.0189(2) Uani 1 1 d . . . .
C7 C 0.66200(10) 0.51681(7) 0.72768(10) 0.0215(3) Uani 1 1 d . . . .
H7 H 0.7235 0.4912 0.7390 0.026 Uiso 1 1 calc R . . .
C8 C 0.76277(10) 0.65408(8) 0.87811(10) 0.0245(3) Uani 1 1 d . . . .
C9 C 0.86983(11) 0.67875(8) 0.91688(11) 0.0280(3) Uani 1 1 d . . . .
C10 C 0.86578(13) 0.73815(9) 0.99368(13) 0.0375(4) Uani 1 1 d . . . .
H10A H 0.8229 0.7767 0.9630 0.056 Uiso 1 1 calc GR . . .
H10B H 0.9337 0.7563 1.0157 0.056 Uiso 1 1 calc GR . . .
H10C H 0.8382 0.7194 1.0515 0.056 Uiso 1 1 calc GR . . .
C11 C 0.92100(14) 0.70577(11) 0.83007(15) 0.0461(5) Uani 1 1 d . . . .
H11A H 0.9263 0.6669 0.7829 0.069 Uiso 1 1 calc GR . . .
H11B H 0.9884 0.7233 0.8563 0.069 Uiso 1 1 calc GR . . .
H11C H 0.8811 0.7444 0.7955 0.069 Uiso 1 1 calc GR . . .
C12 C 0.92821(14) 0.61596(10) 0.96869(18) 0.0518(5) Uani 1 1 d . . . .
H12A H 0.8925 0.5974 1.0213 0.078 Uiso 1 1 calc GR . . .
H12B H 0.9955 0.6317 0.9986 0.078 Uiso 1 1 calc GR . . .
H12C H 0.9340 0.5786 0.9194 0.078 Uiso 1 1 calc GR . . .
C13 C 0.50940(10) 0.30492(7) 0.54808(10) 0.0207(2) Uani 1 1 d . . . .
H13 H 0.4520 0.2818 0.5127 0.025 Uiso 1 1 calc R . . .
C14 C 0.68346(10) 0.16615(7) 0.55300(10) 0.0216(3) Uani 1 1 d . . . .
C15 C 0.68005(11) 0.08650(7) 0.52932(11) 0.0263(3) Uani 1 1 d . . . .
C16 C 0.77974(16) 0.06539(11) 0.4983(2) 0.0641(7) Uani 1 1 d . . . .
H16A H 0.7887 0.0906 0.4368 0.096 Uiso 1 1 calc GR . . .
H16B H 0.7803 0.0141 0.4863 0.096 Uiso 1 1 calc GR . . .
H16C H 0.8346 0.0778 0.5518 0.096 Uiso 1 1 calc GR . . .
C17 C 0.6661(2) 0.04804(10) 0.62614(15) 0.0568(6) Uani 1 1 d . . . .
H17A H 0.7203 0.0616 0.6797 0.085 Uiso 1 1 calc GR . . .
H17B H 0.6679 -0.0034 0.6155 0.085 Uiso 1 1 calc GR . . .
H17C H 0.6012 0.0613 0.6453 0.085 Uiso 1 1 calc GR . . .
C18 C 0.59652(16) 0.06560(10) 0.44560(16) 0.0483(5) Uani 1 1 d . . . .
H18A H 0.5312 0.0744 0.4670 0.072 Uiso 1 1 calc GR . . .
H18B H 0.6026 0.0151 0.4302 0.072 Uiso 1 1 calc GR . . .
H18C H 0.6020 0.0939 0.3857 0.072 Uiso 1 1 calc GR . . .
C19 C 0.31531(9) 0.52979(7) 0.54176(10) 0.0200(2) Uani 1 1 d . . . .
H19 H 0.3098 0.5779 0.5613 0.024 Uiso 1 1 calc R . . .
C20 C 0.10295(9) 0.51396(7) 0.35878(10) 0.0217(3) Uani 1 1 d . . . .
C21 C 0.01846(10) 0.56338(8) 0.31200(10) 0.0239(3) Uani 1 1 d . . . .
C22 C -0.04641(12) 0.52351(9) 0.22747(13) 0.0359(4) Uani 1 1 d . . . .
H22A H -0.0060 0.5117 0.1752 0.054 Uiso 1 1 calc GR . . .
H22B H -0.1031 0.5535 0.1991 0.054 Uiso 1 1 calc GR . . .
H22C H -0.0718 0.4797 0.2539 0.054 Uiso 1 1 calc GR . . .
C23 C -0.04490(11) 0.58548(10) 0.39241(12) 0.0361(4) Uani 1 1 d . . . .
H23A H -0.0697 0.5430 0.4227 0.054 Uiso 1 1 calc GR . . .
H23B H -0.1020 0.6142 0.3616 0.054 Uiso 1 1 calc GR . . .
H23C H -0.0034 0.6134 0.4443 0.054 Uiso 1 1 calc GR . . .
C24 C 0.06397(11) 0.62902(8) 0.26786(12) 0.0299(3) Uani 1 1 d . . . .
H24A H 0.1022 0.6567 0.3221 0.045 Uiso 1 1 calc GR . . .
H24B H 0.0099 0.6583 0.2323 0.045 Uiso 1 1 calc GR . . .
H24C H 0.1088 0.6138 0.2211 0.045 Uiso 1 1 calc GR . . .
O7 O 0.82607(8) 0.31450(6) 0.49096(8) 0.0281(2) Uani 1 1 d . . . .
H7A H 0.8026(17) 0.2848(12) 0.5214(17) 0.047(6) Uiso 1 1 d . . . .
C28 C 0.83345(11) 0.28971(8) 0.39102(11) 0.0266(3) Uani 1 1 d . . . .
H28 H 0.8780 0.2470 0.3957 0.032 Uiso 1 1 calc R . . .
C29 C 0.88124(12) 0.34859(10) 0.33906(12) 0.0354(3) Uani 1 1 d . . . .
H29A H 0.8398 0.3914 0.3376 0.053 Uiso 1 1 calc GR . . .
H29B H 0.8866 0.3341 0.2704 0.053 Uiso 1 1 calc GR . . .
H29C H 0.9484 0.3585 0.3754 0.053 Uiso 1 1 calc GR . . .
C30 C 0.73130(12) 0.27009(9) 0.33504(12) 0.0331(3) Uani 1 1 d . . . .
H30A H 0.7023 0.2319 0.3707 0.050 Uiso 1 1 calc GR . . .
H30B H 0.7383 0.2541 0.2674 0.050 Uiso 1 1 calc GR . . .
H30C H 0.6871 0.3116 0.3307 0.050 Uiso 1 1 calc GR . . .
O8 O 0.59695(8) 0.67054(6) 1.07585(8) 0.0307(2) Uani 1 1 d . . . .
H8 H 0.6377(18) 0.6686(12) 1.0346(18) 0.050(6) Uiso 1 1 d . . . .
C25 C 0.63367(11) 0.70754(8) 1.16773(11) 0.0293(3) Uani 1 1 d . . . .
H25 H 0.6759 0.7487 1.1527 0.035 Uiso 1 1 calc R . . .
C26 C 0.54364(12) 0.73440(9) 1.21075(12) 0.0321(3) Uani 1 1 d . . . .
H26A H 0.5050 0.7669 1.1630 0.048 Uiso 1 1 calc GR . . .
H26B H 0.5663 0.7595 1.2737 0.048 Uiso 1 1 calc GR . . .
H26C H 0.5011 0.6942 1.2236 0.048 Uiso 1 1 calc GR . . .
C27 C 0.69670(15) 0.65737(11) 1.23887(14) 0.0460(4) Uani 1 1 d . . . .
H27A H 0.6566 0.6156 1.2505 0.069 Uiso 1 1 calc GR . . .
H27B H 0.7187 0.6816 1.3027 0.069 Uiso 1 1 calc GR . . .
H27C H 0.7557 0.6425 1.2096 0.069 Uiso 1 1 calc GR . . .
H2A H 0.5371(14) 0.1825(9) 0.5057(14) 0.030(4) Uiso 1 1 d . . . .
H6 H 0.8013(16) 0.5910(11) 0.7739(15) 0.037(5) Uiso 1 1 d . . . .
H4 H 0.1610(16) 0.5857(12) 0.4622(16) 0.043(5) Uiso 1 1 d . . . .

loop_
_atom_site_aniso_label
_atom_site_aniso_U_11
_atom_site_aniso_U_22
_atom_site_aniso_U_33
_atom_site_aniso_U_23
_atom_site_aniso_U_13
_atom_site_aniso_U_12
O1 0.0173(4) 0.0223(5) 0.0294(5) 0.0002(4) -0.0044(4) 0.0030(3)
O2 0.0178(4) 0.0222(5) 0.0279(5) -0.0023(4) -0.0051(4) 0.0011(3)
O3 0.0194(5) 0.0219(5) 0.0270(5) -0.0047(4) -0.0014(4) 0.0009(3)
O4 0.0211(5) 0.0272(5) 0.0280(5) 0.0026(4) -0.0015(4) 0.0013(4)
O5 0.0218(5) 0.0250(5) 0.0345(5) -0.0065(4) 0.0004(4) 0.0009(4)
O6 0.0249(5) 0.0569(7) 0.0316(6) -0.0154(5) 0.0048(4) -0.0040(5)
N1 0.0213(5) 0.0198(5) 0.0229(5) -0.0004(4) 0.0007(4) 0.0018(4)
N2 0.0194(5) 0.0201(5) 0.0265(6) -0.0026(5) -0.0006(4) 0.0017(4)
N3 0.0149(5) 0.0229(5) 0.0246(5) 0.0015(4) 0.0003(4) 0.0029(4)
N4 0.0160(5) 0.0208(5) 0.0267(6) 0.0000(5) -0.0016(4) 0.0026(4)
N5 0.0173(5) 0.0279(6) 0.0237(5) -0.0024(5) -0.0017(4) -0.0028(4)
N6 0.0168(5) 0.0294(6) 0.0293(6) -0.0078(5) 0.0004(4) -0.0036(4)
C1 0.0171(6) 0.0227(6) 0.0190(6) 0.0004(5) -0.0004(4) -0.0005(4)
C2 0.0161(6) 0.0228(6) 0.0197(6) 0.0034(5) 0.0008(4) 0.0015(4)
C3 0.0183(6) 0.0209(6) 0.0189(5) 0.0014(5) 0.0017(4) 0.0015(4)
C4 0.0165(6) 0.0216(6) 0.0187(5) 0.0010(5) 0.0006(4) -0.0010(4)
C5 0.0151(5) 0.0215(6) 0.0199(6) 0.0003(5) 0.0008(4) 0.0006(4)
C6 0.0187(6) 0.0199(6) 0.0182(5) 0.0005(5) 0.0028(4) 0.0003(4)
C7 0.0169(6) 0.0261(6) 0.0206(6) 0.0014(5) -0.0005(4) 0.0004(5)
C8 0.0219(6) 0.0283(7) 0.0225(6) -0.0010(5) 0.0010(5) -0.0030(5)
C9 0.0215(6) 0.0289(7) 0.0318(7) -0.0054(6) -0.0020(5) -0.0052(5)
C10 0.0317(8) 0.0415(9) 0.0372(8) -0.0125(7) -0.0017(6) -0.0071(7)
C11 0.0384(9) 0.0537(11) 0.0491(10) -0.0156(9) 0.0160(8) -0.0239(8)
C12 0.0349(9) 0.0395(10) 0.0713(13) -0.0053(9) -0.0230(9) 0.0012(7)
C13 0.0187(6) 0.0221(6) 0.0205(6) -0.0002(5) 0.0002(4) 0.0001(4)
C14 0.0212(6) 0.0243(6) 0.0190(6) 0.0026(5) 0.0017(4) 0.0032(5)
C15 0.0253(7) 0.0231(6) 0.0299(7) 0.0001(6) 0.0022(5) 0.0048(5)
C16 0.0423(11) 0.0374(10) 0.118(2) -0.0189(12) 0.0304(13) 0.0072(8)
C17 0.1033(19) 0.0295(9) 0.0371(10) 0.0033(8) 0.0083(10) -0.0089(10)
C18 0.0540(11) 0.0319(8) 0.0512(11) -0.0155(8) -0.0173(9) 0.0124(8)
C19 0.0168(6) 0.0207(6) 0.0222(6) 0.0007(5) 0.0021(4) 0.0012(4)
C20 0.0150(6) 0.0244(6) 0.0252(6) 0.0007(5) 0.0021(4) -0.0007(4)
C21 0.0167(6) 0.0275(7) 0.0258(6) 0.0018(5) -0.0027(5) 0.0017(5)
C22 0.0286(8) 0.0352(8) 0.0380(8) 0.0004(7) -0.0139(6) -0.0019(6)
C23 0.0216(7) 0.0532(10) 0.0334(8) 0.0073(7) 0.0040(6) 0.0135(6)
C24 0.0268(7) 0.0292(7) 0.0320(7) 0.0054(6) -0.0013(6) 0.0015(5)
O7 0.0348(6) 0.0254(5) 0.0238(5) -0.0026(4) 0.0032(4) -0.0059(4)
C28 0.0257(7) 0.0275(7) 0.0260(7) -0.0045(6) 0.0018(5) 0.0015(5)
C29 0.0297(8) 0.0469(9) 0.0299(7) -0.0018(7) 0.0057(6) -0.0088(7)
C30 0.0328(8) 0.0373(8) 0.0277(7) -0.0019(6) 0.0004(6) -0.0098(6)
O8 0.0226(5) 0.0432(6) 0.0261(5) 0.0014(5) 0.0026(4) 0.0020(4)
C25 0.0221(7) 0.0347(8) 0.0299(7) 0.0023(6) 0.0004(5) -0.0011(5)
C26 0.0299(7) 0.0359(8) 0.0303(7) 0.0018(6) 0.0034(6) 0.0020(6)
C27 0.0411(10) 0.0562(11) 0.0365(9) 0.0009(8) -0.0076(7) 0.0180(8)

loop_
_atom_type_symbol
_atom_type_description
_atom_type_scat_dispersion_real
_atom_type_scat_dispersion_imag
_atom_type_scat_source
C C 0.0030 0.0010 'International Tables Vol C Tables 4.2.6.8 and 6.1.1.4'
H H 0.0000 0.0000 'International Tables Vol C Tables 4.2.6.8 and 6.1.1.4'
N N 0.0060 0.0030 'International Tables Vol C Tables 4.2.6.8 and 6.1.1.4'
O O 0.0110 0.0060 'International Tables Vol C Tables 4.2.6.8 and 6.1.1.4'

loop_
_geom_angle_atom_site_label_1
_geom_angle_atom_site_label_2
_geom_angle_atom_site_label_3
_geom_angle
C2 O1 H1 106.4(16)
C4 O2 H2 104.3(14)
C6 O3 H3 107.7(13)
N2 N1 H1A 128(6)
C13 N1 H1A 112(6)
C13 N1 N2 117.49(12)
N1 N2 H2A 117.7(11)
C14 N2 N1 118.50(11)
C14 N2 H2A 123.4(11)
C19 N3 N4 118.32(11)
N3 N4 H4 117.4(14)
C20 N4 N3 117.43(11)
C20 N4 H4 124.9(14)
N6 N5 H5 124(5)
C7 N5 H5 122(5)
C7 N5 N6 113.83(12)
N5 N6 H6 113.5(14)
C8 N6 N5 120.60(12)
C8 N6 H6 125.8(14)
C2 C1 C7 118.91(11)
C6 C1 C2 118.57(11)
C6 C1 C7 122.26(12)
O1 C2 C1 117.32(11)
O1 C2 C3 120.67(12)
C3 C2 C1 122.00(11)
C2 C3 C4 118.02(12)
C2 C3 C13 122.22(11)
C4 C3 C13 119.76(12)
O2 C4 C3 116.48(11)
O2 C4 C5 121.81(11)
C3 C4 C5 121.70(11)
C4 C5 C19 121.47(11)
C6 C5 C4 118.44(11)
C6 C5 C19 119.88(12)
O3 C6 C1 120.88(11)
O3 C6 C5 117.83(11)
C1 C6 C5 121.26(12)
N5 C7 C1 122.17(12)
N5 C7 H7 118.9
C1 C7 H7 118.9
O6 C8 N6 121.72(13)
O6 C8 C9 122.56(13)
N6 C8 C9 115.71(12)
C8 C9 C10 109.01(12)
C8 C9 C11 110.36(13)
C8 C9 C12 108.30(13)
C10 C9 C11 109.93(14)
C12 C9 C10 108.88(14)
C12 C9 C11 110.33(16)
C9 C10 H10A 109.5
C9 C10 H10B 109.5
C9 C10 H10C 109.5
H10A C10 H10B 109.5
H10A C10 H10C 109.5
H10B C10 H10C 109.5
C9 C11 H11A 109.5
C9 C11 H11B 109.5
C9 C11 H11C 109.5
H11A C11 H11B 109.5
H11A C11 H11C 109.5
H11B C11 H11C 109.5
C9 C12 H12A 109.5
C9 C12 H12B 109.5
C9 C12 H12C 109.5
H12A C12 H12B 109.5
H12A C12 H12C 109.5
H12B C12 H12C 109.5
N1 C13 C3 119.86(12)
N1 C13 H13 120.1
C3 C13 H13 120.1
O4 C14 N2 121.60(13)
O4 C14 C15 121.66(12)
N2 C14 C15 116.69(12)
C16 C15 C14 108.31(13)
C16 C15 C17 109.81(18)
C16 C15 C18 108.20(17)
C17 C15 C14 106.78(13)
C18 C15 C14 113.81(12)
C18 C15 C17 109.88(16)
C15 C16 H16A 109.5
C15 C16 H16B 109.5
C15 C16 H16C 109.5
H16A C16 H16B 109.5
H16A C16 H16C 109.5
H16B C16 H16C 109.5
C15 C17 H17A 109.5
C15 C17 H17B 109.5
C15 C17 H17C 109.5
H17A C17 H17B 109.5
H17A C17 H17C 109.5
H17B C17 H17C 109.5
C15 C18 H18A 109.5
C15 C18 H18B 109.5
C15 C18 H18C 109.5
H18A C18 H18B 109.5
H18A C18 H18C 109.5
H18B C18 H18C 109.5
N3 C19 C5 118.42(12)
N3 C19 H19 120.8
C5 C19 H19 120.8
O5 C20 N4 122.02(12)
O5 C20 C21 122.81(12)
N4 C20 C21 115.17(12)
C20 C21 C23 109.30(11)
C20 C21 C24 109.52(11)
C22 C21 C20 108.36(12)
C22 C21 C23 110.25(13)
C22 C21 C24 108.79(12)
C23 C21 C24 110.59(13)
C21 C22 H22A 109.5
C21 C22 H22B 109.5
C21 C22 H22C 109.5
H22A C22 H22B 109.5
H22A C22 H22C 109.5
H22B C22 H22C 109.5
C21 C23 H23A 109.5
C21 C23 H23B 109.5
C21 C23 H23C 109.5
H23A C23 H23B 109.5
H23A C23 H23C 109.5
H23B C23 H23C 109.5
C21 C24 H24A 109.5
C21 C24 H24B 109.5
C21 C24 H24C 109.5
H24A C24 H24B 109.5
H24A C24 H24C 109.5
H24B C24 H24C 109.5
C28 O7 H7A 110.3(16)
O7 C28 H28 109.1
O7 C28 C29 106.91(12)
O7 C28 C30 111.13(12)
C29 C28 H28 109.1
C29 C28 C30 111.53(13)
C30 C28 H28 109.1
C28 C29 H29A 109.5
C28 C29 H29B 109.5
C28 C29 H29C 109.5
H29A C29 H29B 109.5
H29A C29 H29C 109.5
H29B C29 H29C 109.5
C28 C30 H30A 109.5
C28 C30 H30B 109.5
C28 C30 H30C 109.5
H30A C30 H30B 109.5
H30A C30 H30C 109.5
H30B C30 H30C 109.5
C25 O8 H8 114.7(16)
O8 C25 H25 109.4
O8 C25 C26 107.59(12)
O8 C25 C27 109.29(14)
C26 C25 H25 109.4
C26 C25 C27 111.79(14)
C27 C25 H25 109.4
C25 C26 H26A 109.5
C25 C26 H26B 109.5
C25 C26 H26C 109.5
H26A C26 H26B 109.5
H26A C26 H26C 109.5
H26B C26 H26C 109.5
C25 C27 H27A 109.5
C25 C27 H27B 109.5
C25 C27 H27C 109.5
H27A C27 H27B 109.5
H27A C27 H27C 109.5
H27B C27 H27C 109.5

loop_
_geom_bond_atom_site_label_1
_geom_bond_atom_site_label_2
_geom_bond_distance
O1 H1 0.81(3)
O1 C2 1.3414(15)
O2 H2 0.89(2)
O2 C4 1.3397(15)
O3 H3 0.86(2)
O3 C6 1.3459(16)
O4 C14 1.2264(17)
O5 C20 1.2304(17)
O6 C8 1.2274(18)
N1 H1A 0.95(11)
N1 N2 1.3817(16)
N1 C13 1.2845(17)
N2 C14 1.3538(17)
N2 H2A 0.906(19)
N3 N4 1.3779(15)
N3 C19 1.2879(17)
N4 C20 1.3598(18)
N4 H4 0.90(2)
N5 H5 0.80(7)
N5 N6 1.3932(16)
N5 C7 1.2853(19)
N6 C8 1.3479(19)
N6 H6 0.85(2)
C1 C2 1.4089(19)
C1 C6 1.4060(17)
C1 C7 1.4429(18)
C2 C3 1.4028(18)
C3 C4 1.4090(17)
C3 C13 1.4519(18)
C4 C5 1.4137(18)
C5 C6 1.4087(17)
C5 C19 1.4506(17)
C7 H7 0.9500
C8 C9 1.5296(19)
C9 C10 1.532(2)
C9 C11 1.533(2)
C9 C12 1.530(2)
C10 H10A 0.9800
C10 H10B 0.9800
C10 H10C 0.9800
C11 H11A 0.9800
C11 H11B 0.9800
C11 H11C 0.9800
C12 H12A 0.9800
C12 H12B 0.9800
C12 H12C 0.9800
C13 H13 0.9500
C14 C15 1.534(2)
C15 C16 1.518(2)
C15 C17 1.531(2)
C15 C18 1.521(2)
C16 H16A 0.9800
C16 H16B 0.9800
C16 H16C 0.9800
C17 H17A 0.9800
C17 H17B 0.9800
C17 H17C 0.9800
C18 H18A 0.9800
C18 H18B 0.9800
C18 H18C 0.9800
C19 H19 0.9500
C20 C21 1.5307(19)
C21 C22 1.526(2)
C21 C23 1.536(2)
C21 C24 1.540(2)
C22 H22A 0.9800
C22 H22B 0.9800
C22 H22C 0.9800
C23 H23A 0.9800
C23 H23B 0.9800
C23 H23C 0.9800
C24 H24A 0.9800
C24 H24B 0.9800
C24 H24C 0.9800
O7 H7A 0.79(2)
O7 C28 1.4456(18)
C28 H28 1.0000
C28 C29 1.508(2)
C28 C30 1.512(2)
C29 H29A 0.9800
C29 H29B 0.9800
C29 H29C 0.9800
C30 H30A 0.9800
C30 H30B 0.9800
C30 H30C 0.9800
O8 H8 0.84(2)
O8 C25 1.4438(19)
C25 H25 1.0000
C25 C26 1.508(2)
C25 C27 1.514(2)
C26 H26A 0.9800
C26 H26B 0.9800
C26 H26C 0.9800
C27 H27A 0.9800
C27 H27B 0.9800
C27 H27C 0.9800

loop_
_geom_hbond_atom_site_label_D
_geom_hbond_atom_site_label_H
_geom_hbond_atom_site_label_A
_geom_hbond_distance_DH
_geom_hbond_distance_HA
_geom_hbond_distance_DA
_geom_hbond_angle_DHA
_geom_hbond_site_symmetry_A
O1 H1 N1 0.81(3) 1.82(3) 2.5686(16) 153(2) .
N5 H5 O3 0.80(7) 2.02(7) 2.6237(17) 132(7) .
O2 H2 N3 0.89(2) 1.71(2) 2.5424(15) 153(2) .
O3 H3 N5 0.86(2) 1.85(2) 2.6237(17) 149.7(19) .
N1 H1A O1 0.95(11) 1.74(11) 2.5686(16) 144(8) .
O7 H7A O4 0.79(2) 2.00(2) 2.7722(16) 168(2) .
O8 H8 O6 0.84(2) 1.87(2) 2.6755(17) 160(2) .
N2 H2A O8 0.906(19) 1.98(2) 2.8604(18) 163.6(16) 2_646
N6 H6 O5 0.85(2) 2.07(2) 2.8985(17) 164.1(19) 3_666
N4 H4 O7 0.90(2) 1.98(2) 2.8763(17) 171.1(19) 3_666

loop_
_geom_torsion_atom_site_label_1
_geom_torsion_atom_site_label_2
_geom_torsion_atom_site_label_3
_geom_torsion_atom_site_label_4
_geom_torsion
O1 C2 C3 C4 -178.76(12)
O1 C2 C3 C13 1.55(19)
O2 C4 C5 C6 -179.49(11)
O2 C4 C5 C19 -4.86(19)
O4 C14 C15 C16 -30.5(2)
O4 C14 C15 C17 87.69(18)
O4 C14 C15 C18 -150.90(15)
O5 C20 C21 C22 3.20(19)
O5 C20 C21 C23 123.36(15)
O5 C20 C21 C24 -115.33(15)
O6 C8 C9 C10 -7.3(2)
O6 C8 C9 C11 -128.16(17)
O6 C8 C9 C12 110.98(18)
N1 N2 C14 O4 -3.26(19)
N1 N2 C14 C15 174.42(11)
N2 N1 C13 C3 177.62(11)
N2 C14 C15 C16 151.80(17)
N2 C14 C15 C17 -90.00(17)
N2 C14 C15 C18 31.42(19)
N3 N4 C20 O5 2.60(19)
N3 N4 C20 C21 -177.01(11)
N4 N3 C19 C5 -175.57(11)
N4 C20 C21 C22 -177.20(13)
N4 C20 C21 C23 -57.03(16)
N4 C20 C21 C24 64.27(16)
N5 N6 C8 O6 0.5(2)
N5 N6 C8 C9 179.62(12)
N6 N5 C7 C1 -173.15(12)
N6 C8 C9 C10 173.52(13)
N6 C8 C9 C11 52.70(18)
N6 C8 C9 C12 -68.17(18)
C1 C2 C3 C4 0.78(19)
C1 C2 C3 C13 -178.91(12)
C2 C1 C6 O3 -178.95(11)
C2 C1 C6 C5 -1.06(19)
C2 C1 C7 N5 -178.03(13)
C2 C3 C4 O2 178.55(11)
C2 C3 C4 C5 -0.58(19)
C2 C3 C13 N1 -6.6(2)
C3 C4 C5 C6 -0.41(19)
C3 C4 C5 C19 174.22(12)
C4 C3 C13 N1 173.76(12)
C4 C5 C6 O3 179.20(11)
C4 C5 C6 C1 1.25(18)
C4 C5 C19 N3 1.72(19)
C6 C1 C2 O1 179.58(11)
C6 C1 C2 C3 0.02(19)
C6 C1 C7 N5 7.9(2)
C6 C5 C19 N3 176.28(12)
C7 N5 N6 C8 -149.23(13)
C7 C1 C2 O1 5.25(18)
C7 C1 C2 C3 -174.30(12)
C7 C1 C6 O3 -4.83(19)
C7 C1 C6 C5 173.06(12)
C13 N1 N2 C14 175.67(12)
C13 C3 C4 O2 -1.75(18)
C13 C3 C4 C5 179.12(12)
C19 N3 N4 C20 165.98(12)
C19 C5 C6 O3 4.48(18)
C19 C5 C6 C1 -173.47(12)
